data_7720787
loop_
_publ_author_name
'Suwa, Keisuke'
'Ito, Shunichiro'
'Tanaka, Kazuo'

_publ_section_title
;
 Phosphorescence properties of boron &#x3b2;-diketiminate complexes
 modulated by spiro structures.
;
_journal_issue 15
_journal_name_full 'Dalton transactions (Cambridge, England : 2003)'
_journal_page_first 6035
_journal_page_last 6043
_journal_paper_doi 10.1039/d6dt00417b
_journal_volume 55
_journal_year 2026
_chemical_formula_moiety 'C39 H29 B N2'
_chemical_formula_sum 'C39 H29 B N2'
_chemical_formula_weight 536.45
_space_group_crystal_system orthorhombic
_space_group_IT_number 19
_space_group_name_Hall 'P 2ac 2ab'
_space_group_name_H-M_alt 'P 21 21 21'
_atom_sites_solution_hydrogens geom
_atom_sites_solution_primary dual
_audit_creation_date 2026-02-07
_audit_creation_method
;
Olex2 1.5
(compiled 2025.07.13 svn.rb7424aed for OlexSys, GUI svn.r7314)
;
_audit_update_record
;
2026-02-07 deposited with the CCDC.	2026-03-17 downloaded from the CCDC.
;
_cell_angle_alpha 90
_cell_angle_beta 90
_cell_angle_gamma 90
_cell_formula_units_Z 4
_cell_length_a 9.777(3)
_cell_length_b 13.268(4)
_cell_length_c 22.685(7)
_cell_measurement_reflns_used 10455
_cell_measurement_temperature 150
_cell_measurement_theta_max 27.5
_cell_measurement_theta_min 3.1
_cell_volume 2942.7(16)
_computing_cell_refinement
;
CrystalClear-SM Expert 2.1 b46 (Rigaku, 2016)
;
_computing_data_collection
;
CrystalClear-SM Expert 2.1 b46 (Rigaku, 2016)
;
_computing_data_reduction
;
CrystalClear-SM Expert 2.1 b46 (Rigaku, 2016)
;
_computing_molecular_graphics 'Olex2 1.5 (Dolomanov et al., 2009)'
_computing_publication_material 'Olex2 1.5 (Dolomanov et al., 2009)'
_computing_structure_refinement 'SHELXL 2019/3 (Sheldrick, 2015)'
_computing_structure_solution 'SHELXT 2018/2 (Sheldrick, 2018)'
_diffrn_ambient_temperature 150
_diffrn_detector_area_resol_mean 28.5714
_diffrn_measured_fraction_theta_full 0.996
_diffrn_measured_fraction_theta_max 0.989
_diffrn_measurement_details
;
scan:
	Number of images: 360
	           Slice: -110.0000 - 70.0000
	     Image width: 0.5000
	        Exp time: 8.0000
	   Rotation axis: Omega
	           Omega: 0.0000
	             Chi: 45.0000
	             Phi: 0.0000
	             XTD: 45.0352
	          2theta: -20.0575
scan:
	Number of images: 360
	           Slice: -110.0000 - 70.0000
	     Image width: 0.5000
	        Exp time: 8.0000
	   Rotation axis: Omega
	           Omega: 0.0000
	             Chi: 45.0000
	             Phi: 90.0000
	             XTD: 45.0352
	          2theta: -20.0575
;
_diffrn_measurement_device
;
AFC10: Fixed Chi 2 circle
;
_diffrn_measurement_device_type
;
Rigaku Saturn724+ (4x4 bin mode)
;
_diffrn_measurement_method 'profile data from \w-scans'
_diffrn_measurement_specimen_support Fiber
_diffrn_radiation_type MoK\a
_diffrn_radiation_wavelength 0.71075
_diffrn_reflns_av_R_equivalents 0.0442
_diffrn_reflns_av_unetI/netI 0.0450
_diffrn_reflns_Laue_measured_fraction_full 0.996
_diffrn_reflns_Laue_measured_fraction_max 0.989
_diffrn_reflns_limit_h_max 11
_diffrn_reflns_limit_h_min -12
_diffrn_reflns_limit_k_max 17
_diffrn_reflns_limit_k_min -17
_diffrn_reflns_limit_l_max 29
_diffrn_reflns_limit_l_min -23
_diffrn_reflns_number 23818
_diffrn_reflns_point_group_measured_fraction_full 0.997
_diffrn_reflns_point_group_measured_fraction_max 0.988
_diffrn_reflns_theta_full 25.242
_diffrn_reflns_theta_max 27.410
_diffrn_reflns_theta_min 3.071
_diffrn_source_current 24.0
_diffrn_source_power 1.2
_diffrn_source_voltage 50.0
_exptl_absorpt_coefficient_mu 0.070
_exptl_absorpt_correction_T_max 1.000
_exptl_absorpt_correction_T_min 0.856
_exptl_absorpt_correction_type multi-scan
_exptl_absorpt_process_details '(REQAB; Rigaku, 1998)'
_exptl_crystal_colour orange
_exptl_crystal_colour_primary orange
_exptl_crystal_density_diffrn 1.211
_exptl_crystal_description block
_exptl_crystal_F_000 1128
_exptl_crystal_preparation Fiber
_exptl_crystal_size_max 0.309
_exptl_crystal_size_mid 0.23
_exptl_crystal_size_min 0.2
_refine_diff_density_max 0.144
_refine_diff_density_min -0.110
_refine_diff_density_rms 0.028
_refine_ls_abs_structure_details
;
 Flack x determined using 2016 quotients [(I+)-(I-)]/[(I+)+(I-)]
 (Parsons, Flack and Wagner, Acta Cryst. B69 (2013) 249-259).
;
_refine_ls_abs_structure_Flack -1.2(10)
_refine_ls_extinction_method none
_refine_ls_goodness_of_fit_ref 1.005
_refine_ls_hydrogen_treatment constr
_refine_ls_matrix_type full
_refine_ls_number_parameters 379
_refine_ls_number_reflns 6613
_refine_ls_number_restraints 0
_refine_ls_restrained_S_all 1.005
_refine_ls_R_factor_all 0.0403
_refine_ls_R_factor_gt 0.0350
_refine_ls_shift/su_max 0.000
_refine_ls_shift/su_mean 0.000
_refine_ls_structure_factor_coef Fsqd
_refine_ls_weighting_details 'w=1/[\s^2^(Fo^2^)+(0.0388P)^2^] where P=(Fo^2^+2Fc^2^)/3'
_refine_ls_weighting_scheme calc
_refine_ls_wR_factor_gt 0.0780
_refine_ls_wR_factor_ref 0.0814
_reflns_Friedel_coverage 0.776
_reflns_Friedel_fraction_full 0.997
_reflns_Friedel_fraction_max 0.986
_reflns_number_gt 5830
_reflns_number_total 6613
_reflns_threshold_expression 'I > 2\s(I)'
_cod_data_source_file d6dt00417b2.cif
_cod_data_source_block Ph_FL
_cod_depositor_comments
;
The following automatic conversions were performed:

data item '_exptl_absorpt_correction_type' value 'Multi-scan' was
changed to 'multi-scan' in accordance with the
/home/data/users/saulius/crontab/automatic-downloads/rss-feeds/RSC/lib/dictionaries/cif_core.dic
dictionary named 'cif_core.dic' version 2.4.2 last updated on
2011-04-26.

Automatic conversion script
Id: cif_fix_values 8170 2020-07-09 18:12:32Z antanas 

 Adding full bibliography for 7720785--7720789.cif.
;
_cod_original_cell_volume 2942.8(15)
_cod_database_code 7720787
_shelx_shelxl_version_number 2019/3
_shelx_space_group_comment
;
The symmetry employed for this shelxl refinement is uniquely defined
by the following loop, which should always be used as a source of
symmetry information in preference to the above space-group names.
They are only intended as comments.
;
_shelx_estimated_absorpt_t_max 0.986
_shelx_estimated_absorpt_t_min 0.979
_olex2_refinement_description
;
1. Fixed Uiso
 At 1.2 times of:
  All C(H) groups
2.a Aromatic/amide H refined with riding coordinates:
 C21(H21), C5(H5), C17(H17), C24(H24), C33(H33), C39(H39), C23(H23), C20(H20),
 C18(H18), C6(H6), C30(H30), C27(H27), C32(H32), C19(H19), C36(H36), C15(H15),
 C7(H7), C9(H9), C2(H2), C31(H31), C11(H11), C25(H25), C26(H26), C8(H8),
 C38(H38), C37(H37), C14(H14), C13(H13), C12(H12)
;
_olex2_submission_special_instructions 'No special instructions were received'

loop_
_space_group_symop_operation_xyz
'x, y, z'
'-x+1/2, -y, z+1/2'
'-x, y+1/2, -z+1/2'
'x+1/2, -y+1/2, -z'

loop_
_atom_site_label
_atom_site_type_symbol
_atom_site_fract_x
_atom_site_fract_y
_atom_site_fract_z
_atom_site_U_iso_or_equiv
_atom_site_adp_type
_atom_site_occupancy
_atom_site_site_symmetry_order
_atom_site_calc_flag
_atom_site_refinement_flags_posn
_atom_site_refinement_flags_adp
_atom_site_refinement_flags_occupancy
_atom_site_disorder_assembly
_atom_site_disorder_group
N1 N 0.39217(15) 0.52177(10) 0.51955(6) 0.0297(3) Uani 1 1 d . . . . .
N2 N 0.35886(15) 0.63859(10) 0.60601(6) 0.0298(3) Uani 1 1 d . . . . .
C22 C 0.29068(17) 0.65236(12) 0.66162(7) 0.0293(4) Uani 1 1 d . . . . .
C21 C 0.24322(19) 0.41029(13) 0.46119(7) 0.0316(4) Uani 1 1 d . . . . .
H21 H 0.179466 0.463768 0.456677 0.038 Uiso 1 1 calc R U . . .
C35 C 0.56928(19) 0.43108(13) 0.65289(7) 0.0331(4) Uani 1 1 d . . . . .
C10 C 0.38374(18) 0.82409(13) 0.59098(8) 0.0343(4) Uani 1 1 d . . . . .
C16 C 0.36191(18) 0.42505(11) 0.49289(7) 0.0284(4) Uani 1 1 d . . . . .
C28 C 0.33655(18) 0.43750(12) 0.62257(7) 0.0303(4) Uani 1 1 d . . . . .
C29 C 0.4327(2) 0.38343(12) 0.65674(7) 0.0322(4) Uani 1 1 d . . . . .
C34 C 0.56765(19) 0.51286(13) 0.61229(7) 0.0326(4) Uani 1 1 d . . . . .
C5 C 0.5043(2) 0.53615(14) 0.39107(8) 0.0380(4) Uani 1 1 d . . . . .
H5 H 0.571675 0.500811 0.413055 0.046 Uiso 1 1 calc R U . . .
C17 C 0.4540(2) 0.34647(13) 0.50045(8) 0.0347(4) Uani 1 1 d . . . . .
H17 H 0.535155 0.356429 0.522736 0.042 Uiso 1 1 calc R U . . .
C24 C 0.2863(2) 0.62983(13) 0.76688(8) 0.0396(5) Uani 1 1 d . . . . .
H24 H 0.329301 0.607306 0.802053 0.047 Uiso 1 1 calc R U . . .
C33 C 0.2025(2) 0.40230(14) 0.62089(8) 0.0384(4) Uani 1 1 d . . . . .
H33 H 0.135612 0.437986 0.598803 0.046 Uiso 1 1 calc R U . . .
C39 C 0.6866(2) 0.56764(15) 0.60476(9) 0.0423(5) Uani 1 1 d . . . . .
H39 H 0.687686 0.623172 0.578329 0.051 Uiso 1 1 calc R U . . .
C23 C 0.35297(19) 0.61947(13) 0.71323(8) 0.0326(4) Uani 1 1 d . . . . .
H23 H 0.441354 0.589827 0.711766 0.039 Uiso 1 1 calc R U . . .
C20 C 0.21721(19) 0.31667(14) 0.43581(8) 0.0370(4) Uani 1 1 d . . . . .
H20 H 0.136097 0.306778 0.413490 0.044 Uiso 1 1 calc R U . . .
C1 C 0.40720(19) 0.60339(12) 0.48563(7) 0.0326(4) Uani 1 1 d . . . . .
C18 C 0.4267(2) 0.25289(13) 0.47517(8) 0.0398(5) Uani 1 1 d . . . . .
H18 H 0.489664 0.199023 0.480168 0.048 Uiso 1 1 calc R U . . .
C6 C 0.5029(2) 0.52920(15) 0.33024(9) 0.0435(5) Uani 1 1 d . . . . .
H6 H 0.571222 0.491224 0.310400 0.052 Uiso 1 1 calc R U . . .
C30 C 0.3955(2) 0.29727(14) 0.68750(8) 0.0416(5) Uani 1 1 d . . . . .
H30 H 0.461011 0.261766 0.710418 0.050 Uiso 1 1 calc R U . . .
C27 C 0.16109(19) 0.69419(13) 0.66398(9) 0.0386(4) Uani 1 1 d . . . . .
H27 H 0.117265 0.716284 0.628910 0.046 Uiso 1 1 calc R U . . .
C32 C 0.1653(2) 0.31517(15) 0.65132(9) 0.0460(5) Uani 1 1 d . . . . .
H32 H 0.073817 0.291320 0.649280 0.055 Uiso 1 1 calc R U . . .
C19 C 0.3085(2) 0.23796(14) 0.44283(8) 0.0402(5) Uani 1 1 d . . . . .
H19 H 0.290183 0.174139 0.425571 0.048 Uiso 1 1 calc R U . . .
C36 C 0.6866(2) 0.40647(16) 0.68460(9) 0.0447(5) Uani 1 1 d . . . . .
H36 H 0.686048 0.352120 0.711857 0.054 Uiso 1 1 calc R U . . .
C15 C 0.4381(2) 0.84979(14) 0.64539(9) 0.0422(5) Uani 1 1 d . . . . .
H15 H 0.469053 0.798421 0.671342 0.051 Uiso 1 1 calc R U . . .
C3 C 0.38438(18) 0.71690(12) 0.56999(8) 0.0326(4) Uani 1 1 d . . . . .
C4 C 0.40741(19) 0.59469(12) 0.42023(7) 0.0318(4) Uani 1 1 d . . . . .
C7 C 0.4016(2) 0.57779(15) 0.29826(8) 0.0446(5) Uani 1 1 d . . . . .
H7 H 0.398302 0.570855 0.256606 0.054 Uiso 1 1 calc R U . . .
C9 C 0.3094(2) 0.64591(14) 0.38782(8) 0.0412(5) Uani 1 1 d . . . . .
H9 H 0.244632 0.687746 0.407227 0.049 Uiso 1 1 calc R U . . .
C2 C 0.4193(2) 0.69911(12) 0.51139(8) 0.0373(4) Uani 1 1 d . . . . .
H2 H 0.452254 0.753469 0.488132 0.045 Uiso 1 1 calc R U . . .
C31 C 0.2605(3) 0.26352(15) 0.68429(9) 0.0495(6) Uani 1 1 d . . . . .
H31 H 0.234115 0.204439 0.705028 0.059 Uiso 1 1 calc R U . . .
C11 C 0.3399(2) 0.90074(14) 0.55337(10) 0.0468(5) Uani 1 1 d . . . . .
H11 H 0.301722 0.884345 0.516086 0.056 Uiso 1 1 calc R U . . .
C25 C 0.1583(2) 0.67257(14) 0.76938(9) 0.0438(5) Uani 1 1 d . . . . .
H25 H 0.113468 0.680597 0.806244 0.053 Uiso 1 1 calc R U . . .
C26 C 0.0954(2) 0.70363(14) 0.71830(10) 0.0464(5) Uani 1 1 d . . . . .
H26 H 0.006179 0.731853 0.720013 0.056 Uiso 1 1 calc R U . . .
C8 C 0.3060(2) 0.63587(16) 0.32672(9) 0.0466(5) Uani 1 1 d . . . . .
H8 H 0.237136 0.669417 0.304618 0.056 Uiso 1 1 calc R U . . .
C38 C 0.8052(2) 0.54222(18) 0.63558(10) 0.0538(6) Uani 1 1 d . . . . .
H38 H 0.886993 0.579324 0.629158 0.065 Uiso 1 1 calc R U . . .
C37 C 0.8045(2) 0.46292(19) 0.67561(10) 0.0560(6) Uani 1 1 d . . . . .
H37 H 0.885208 0.447183 0.697004 0.067 Uiso 1 1 calc R U . . .
C14 C 0.4477(2) 0.95009(17) 0.66212(11) 0.0572(6) Uani 1 1 d . . . . .
H14 H 0.483860 0.966778 0.699744 0.069 Uiso 1 1 calc R U . . .
C13 C 0.4054(2) 1.02572(16) 0.62480(12) 0.0605(7) Uani 1 1 d . . . . .
H13 H 0.412836 1.094227 0.636537 0.073 Uiso 1 1 calc R U . . .
C12 C 0.3521(2) 1.00168(15) 0.57038(12) 0.0577(7) Uani 1 1 d . . . . .
H12 H 0.323655 1.053709 0.544360 0.069 Uiso 1 1 calc R U . . .
B1 B 0.4116(2) 0.52936(14) 0.58873(9) 0.0296(4) Uani 1 1 d . . . . .

loop_
_atom_site_aniso_label
_atom_site_aniso_U_11
_atom_site_aniso_U_22
_atom_site_aniso_U_33
_atom_site_aniso_U_23
_atom_site_aniso_U_13
_atom_site_aniso_U_12
N1 0.0373(8) 0.0230(7) 0.0288(7) -0.0017(6) -0.0027(7) 0.0005(6)
N2 0.0356(8) 0.0250(7) 0.0288(7) -0.0022(6) -0.0050(6) 0.0012(6)
C22 0.0322(10) 0.0217(8) 0.0339(9) -0.0030(7) 0.0001(8) -0.0013(7)
C21 0.0349(10) 0.0317(9) 0.0283(8) 0.0015(7) -0.0013(8) -0.0019(7)
C35 0.0434(11) 0.0318(9) 0.0240(8) -0.0065(7) -0.0024(8) 0.0114(8)
C10 0.0330(10) 0.0248(8) 0.0452(10) -0.0040(8) 0.0033(9) -0.0027(7)
C16 0.0375(10) 0.0242(8) 0.0233(8) -0.0013(6) -0.0010(7) -0.0036(7)
C28 0.0404(10) 0.0257(8) 0.0247(8) -0.0053(7) 0.0021(8) 0.0017(7)
C29 0.0462(11) 0.0270(8) 0.0234(8) -0.0039(7) 0.0021(8) 0.0070(7)
C34 0.0407(10) 0.0290(9) 0.0281(9) -0.0072(7) -0.0005(8) 0.0037(7)
C5 0.0395(10) 0.0374(10) 0.0370(10) 0.0005(8) -0.0008(9) -0.0041(8)
C17 0.0399(11) 0.0321(9) 0.0320(9) -0.0043(8) -0.0051(8) 0.0029(7)
C24 0.0538(13) 0.0296(9) 0.0353(10) -0.0048(8) 0.0021(10) 0.0033(8)
C33 0.0436(11) 0.0371(10) 0.0346(10) -0.0079(8) 0.0012(9) -0.0023(8)
C39 0.0414(11) 0.0449(11) 0.0406(11) -0.0066(9) -0.0034(9) -0.0029(9)
C23 0.0346(10) 0.0290(9) 0.0343(9) -0.0050(7) -0.0027(8) 0.0045(7)
C20 0.0410(11) 0.0392(10) 0.0309(9) -0.0009(8) -0.0039(8) -0.0119(8)
C1 0.0376(10) 0.0291(8) 0.0310(9) 0.0007(7) -0.0033(8) -0.0012(8)
C18 0.0512(12) 0.0302(9) 0.0380(10) -0.0064(8) -0.0026(9) 0.0059(9)
C6 0.0515(12) 0.0410(11) 0.0382(11) -0.0003(9) 0.0106(10) -0.0054(9)
C30 0.0650(14) 0.0303(9) 0.0294(9) -0.0005(7) 0.0065(10) 0.0107(9)
C27 0.0355(10) 0.0304(9) 0.0500(12) 0.0024(8) -0.0035(9) 0.0009(8)
C32 0.0541(13) 0.0403(11) 0.0436(11) -0.0091(9) 0.0137(10) -0.0127(10)
C19 0.0572(13) 0.0302(9) 0.0333(9) -0.0065(8) 0.0004(10) -0.0078(8)
C36 0.0526(13) 0.0461(11) 0.0353(10) -0.0076(8) -0.0074(10) 0.0173(10)
C15 0.0454(12) 0.0361(10) 0.0452(11) -0.0094(9) 0.0060(9) -0.0119(9)
C3 0.0355(10) 0.0262(8) 0.0361(10) -0.0024(7) -0.0068(8) -0.0016(7)
C4 0.0388(10) 0.0272(8) 0.0294(8) 0.0021(7) -0.0025(8) -0.0059(7)
C7 0.0566(13) 0.0476(11) 0.0296(9) 0.0038(8) 0.0020(10) -0.0146(10)
C9 0.0484(12) 0.0394(10) 0.0359(10) 0.0076(8) 0.0019(9) 0.0042(9)
C2 0.0532(12) 0.0246(8) 0.0340(10) 0.0023(7) -0.0011(9) -0.0046(8)
C31 0.0768(16) 0.0299(9) 0.0417(11) -0.0007(9) 0.0217(11) -0.0052(10)
C11 0.0495(13) 0.0291(9) 0.0617(13) 0.0035(9) -0.0002(11) 0.0000(9)
C25 0.0526(13) 0.0295(9) 0.0495(12) -0.0022(8) 0.0178(10) 0.0008(9)
C26 0.0362(11) 0.0337(10) 0.0694(15) -0.0007(10) 0.0128(11) 0.0046(8)
C8 0.0490(13) 0.0534(12) 0.0375(11) 0.0145(9) -0.0045(10) -0.0027(10)
C38 0.0377(12) 0.0635(15) 0.0603(14) -0.0176(12) -0.0080(11) -0.0029(10)
C37 0.0450(13) 0.0730(16) 0.0500(13) -0.0208(12) -0.0183(11) 0.0204(12)
C14 0.0662(15) 0.0447(12) 0.0608(14) -0.0207(11) 0.0194(12) -0.0239(11)
C13 0.0552(14) 0.0325(11) 0.0940(19) -0.0237(12) 0.0307(14) -0.0113(10)
C12 0.0491(13) 0.0280(10) 0.096(2) 0.0077(11) 0.0139(13) 0.0024(9)
B1 0.0369(11) 0.0249(9) 0.0268(9) -0.0019(7) -0.0025(9) 0.0012(8)

loop_
_atom_type_symbol
_atom_type_description
_atom_type_scat_dispersion_real
_atom_type_scat_dispersion_imag
_atom_type_scat_source
C C 0.0033 0.0016 'International Tables Vol C Tables 4.2.6.8 and 6.1.1.4'
H H 0.0000 0.0000 'International Tables Vol C Tables 4.2.6.8 and 6.1.1.4'
B B 0.0013 0.0007 'International Tables Vol C Tables 4.2.6.8 and 6.1.1.4'
N N 0.0061 0.0033 'International Tables Vol C Tables 4.2.6.8 and 6.1.1.4'

loop_
_geom_angle_atom_site_label_1
_geom_angle_atom_site_label_2
_geom_angle_atom_site_label_3
_geom_angle
_geom_angle_site_symmetry_1
_geom_angle_site_symmetry_3
_geom_angle_publ_flag
C16 N1 B1 119.62(13) . . ?
C1 N1 C16 119.98(14) . . ?
C1 N1 B1 120.38(14) . . ?
C22 N2 B1 118.88(13) . . ?
C3 N2 C22 121.37(14) . . ?
C3 N2 B1 119.66(15) . . ?
C23 C22 N2 119.72(15) . . ?
C27 C22 N2 120.59(16) . . ?
C27 C22 C23 119.63(17) . . ?
C16 C21 H21 120.1 . . ?
C16 C21 C20 119.73(17) . . ?
C20 C21 H21 120.1 . . ?
C34 C35 C29 110.72(15) . . ?
C36 C35 C29 127.77(18) . . ?
C36 C35 C34 121.47(18) . . ?
C15 C10 C3 120.94(17) . . ?
C15 C10 C11 118.87(18) . . ?
C11 C10 C3 119.90(17) . . ?
C21 C16 N1 121.01(15) . . ?
C21 C16 C17 120.23(15) . . ?
C17 C16 N1 118.76(15) . . ?
C29 C28 B1 109.94(16) . . ?
C33 C28 C29 118.08(16) . . ?
C33 C28 B1 131.87(16) . . ?
C28 C29 C35 110.53(15) . . ?
C30 C29 C35 128.16(17) . . ?
C30 C29 C28 121.29(18) . . ?
C35 C34 B1 108.95(16) . . ?
C39 C34 C35 118.12(17) . . ?
C39 C34 B1 132.54(16) . . ?
C6 C5 H5 119.8 . . ?
C6 C5 C4 120.30(19) . . ?
C4 C5 H5 119.8 . . ?
C16 C17 H17 120.2 . . ?
C16 C17 C18 119.61(17) . . ?
C18 C17 H17 120.2 . . ?
C23 C24 H24 119.9 . . ?
C25 C24 H24 119.8 . . ?
C25 C24 C23 120.30(19) . . ?
C28 C33 H33 119.7 . . ?
C28 C33 C32 120.66(19) . . ?
C32 C33 H33 119.7 . . ?
C34 C39 H39 119.7 . . ?
C34 C39 C38 120.7(2) . . ?
C38 C39 H39 119.7 . . ?
C22 C23 H23 119.9 . . ?
C24 C23 C22 120.13(17) . . ?
C24 C23 H23 119.9 . . ?
C21 C20 H20 119.7 . . ?
C19 C20 C21 120.54(18) . . ?
C19 C20 H20 119.7 . . ?
N1 C1 C4 120.75(15) . . ?
N1 C1 C2 120.19(16) . . ?
C2 C1 C4 119.04(15) . . ?
C17 C18 H18 119.8 . . ?
C19 C18 C17 120.39(18) . . ?
C19 C18 H18 119.8 . . ?
C5 C6 H6 120.1 . . ?
C5 C6 C7 119.9(2) . . ?
C7 C6 H6 120.1 . . ?
C29 C30 H30 120.5 . . ?
C29 C30 C31 119.07(19) . . ?
C31 C30 H30 120.5 . . ?
C22 C27 H27 120.3 . . ?
C22 C27 C26 119.44(18) . . ?
C26 C27 H27 120.3 . . ?
C33 C32 H32 119.8 . . ?
C31 C32 C33 120.4(2) . . ?
C31 C32 H32 119.8 . . ?
C20 C19 H19 120.3 . . ?
C18 C19 C20 119.49(17) . . ?
C18 C19 H19 120.3 . . ?
C35 C36 H36 120.6 . . ?
C37 C36 C35 118.7(2) . . ?
C37 C36 H36 120.6 . . ?
C10 C15 H15 119.8 . . ?
C10 C15 C14 120.4(2) . . ?
C14 C15 H15 119.8 . . ?
N2 C3 C10 122.60(16) . . ?
N2 C3 C2 119.63(15) . . ?
C2 C3 C10 117.70(16) . . ?
C5 C4 C1 121.20(17) . . ?
C9 C4 C5 119.47(17) . . ?
C9 C4 C1 119.33(17) . . ?
C6 C7 H7 120.0 . . ?
C8 C7 C6 120.10(18) . . ?
C8 C7 H7 120.0 . . ?
C4 C9 H9 120.1 . . ?
C4 C9 C8 119.83(19) . . ?
C8 C9 H9 120.1 . . ?
C1 C2 H2 119.0 . . ?
C3 C2 C1 122.03(16) . . ?
C3 C2 H2 119.0 . . ?
C30 C31 H31 119.7 . . ?
C32 C31 C30 120.53(19) . . ?
C32 C31 H31 119.7 . . ?
C10 C11 H11 119.9 . . ?
C10 C11 C12 120.2(2) . . ?
C12 C11 H11 119.9 . . ?
C24 C25 H25 120.1 . . ?
C26 C25 C24 119.72(19) . . ?
C26 C25 H25 120.1 . . ?
C27 C26 H26 119.6 . . ?
C25 C26 C27 120.77(18) . . ?
C25 C26 H26 119.6 . . ?
C7 C8 C9 120.4(2) . . ?
C7 C8 H8 119.8 . . ?
C9 C8 H8 119.8 . . ?
C39 C38 H38 119.8 . . ?
C37 C38 C39 120.4(2) . . ?
C37 C38 H38 119.8 . . ?
C36 C37 C38 120.57(19) . . ?
C36 C37 H37 119.7 . . ?
C38 C37 H37 119.7 . . ?
C15 C14 H14 119.6 . . ?
C13 C14 C15 120.7(2) . . ?
C13 C14 H14 119.6 . . ?
C14 C13 H13 120.1 . . ?
C14 C13 C12 119.7(2) . . ?
C12 C13 H13 120.1 . . ?
C11 C12 H12 120.0 . . ?
C13 C12 C11 120.1(2) . . ?
C13 C12 H12 120.0 . . ?
N1 B1 N2 105.29(13) . . ?
N1 B1 C28 111.60(14) . . ?
N1 B1 C34 115.36(15) . . ?
N2 B1 C28 115.06(15) . . ?
N2 B1 C34 110.21(14) . . ?
C28 B1 C34 99.67(14) . . ?

loop_
_geom_bond_atom_site_label_1
_geom_bond_atom_site_label_2
_geom_bond_distance
_geom_bond_site_symmetry_2
_geom_bond_publ_flag
N1 C16 1.449(2) . ?
N1 C1 1.337(2) . ?
N1 B1 1.584(2) . ?
N2 C22 1.439(2) . ?
N2 C3 1.345(2) . ?
N2 B1 1.588(2) . ?
C22 C23 1.390(2) . ?
C22 C27 1.384(3) . ?
C21 H21 0.9500 . ?
C21 C16 1.379(3) . ?
C21 C20 1.392(2) . ?
C35 C29 1.480(3) . ?
C35 C34 1.423(2) . ?
C35 C36 1.393(3) . ?
C10 C15 1.387(3) . ?
C10 C3 1.500(2) . ?
C10 C11 1.395(3) . ?
C16 C17 1.388(2) . ?
C28 C29 1.414(2) . ?
C28 C33 1.392(3) . ?
C28 B1 1.617(3) . ?
C29 C30 1.388(2) . ?
C34 C39 1.382(3) . ?
C34 B1 1.631(3) . ?
C5 H5 0.9500 . ?
C5 C6 1.383(3) . ?
C5 C4 1.392(3) . ?
C17 H17 0.9500 . ?
C17 C18 1.394(2) . ?
C24 H24 0.9500 . ?
C24 C23 1.387(2) . ?
C24 C25 1.376(3) . ?
C33 H33 0.9500 . ?
C33 C32 1.395(3) . ?
C39 H39 0.9500 . ?
C39 C38 1.395(3) . ?
C23 H23 0.9500 . ?
C20 H20 0.9500 . ?
C20 C19 1.383(3) . ?
C1 C4 1.488(2) . ?
C1 C2 1.403(2) . ?
C18 H18 0.9500 . ?
C18 C19 1.383(3) . ?
C6 H6 0.9500 . ?
C6 C7 1.387(3) . ?
C30 H30 0.9500 . ?
C30 C31 1.395(3) . ?
C27 H27 0.9500 . ?
C27 C26 1.395(3) . ?
C32 H32 0.9500 . ?
C32 C31 1.377(3) . ?
C19 H19 0.9500 . ?
C36 H36 0.9500 . ?
C36 C37 1.389(3) . ?
C15 H15 0.9500 . ?
C15 C14 1.387(3) . ?
C3 C2 1.393(3) . ?
C4 C9 1.386(3) . ?
C7 H7 0.9500 . ?
C7 C8 1.373(3) . ?
C9 H9 0.9500 . ?
C9 C8 1.393(3) . ?
C2 H2 0.9500 . ?
C31 H31 0.9500 . ?
C11 H11 0.9500 . ?
C11 C12 1.399(3) . ?
C25 H25 0.9500 . ?
C25 C26 1.375(3) . ?
C26 H26 0.9500 . ?
C8 H8 0.9500 . ?
C38 H38 0.9500 . ?
C38 C37 1.390(3) . ?
C37 H37 0.9500 . ?
C14 H14 0.9500 . ?
C14 C13 1.377(3) . ?
C13 H13 0.9500 . ?
C13 C12 1.377(3) . ?
C12 H12 0.9500 . ?

loop_
_geom_torsion_atom_site_label_1
_geom_torsion_atom_site_label_2
_geom_torsion_atom_site_label_3
_geom_torsion_atom_site_label_4
_geom_torsion
_geom_torsion_site_symmetry_1
_geom_torsion_site_symmetry_2
_geom_torsion_site_symmetry_3
_geom_torsion_site_symmetry_4
_geom_torsion_publ_flag
N1 C16 C17 C18 179.99(16) . . . . ?
N1 C1 C4 C5 -59.9(2) . . . . ?
N1 C1 C4 C9 120.13(19) . . . . ?
N1 C1 C2 C3 -15.5(3) . . . . ?
N2 C22 C23 C24 -178.17(15) . . . . ?
N2 C22 C27 C26 177.88(16) . . . . ?
N2 C3 C2 C1 10.7(3) . . . . ?
C22 N2 C3 C10 18.7(2) . . . . ?
C22 N2 C3 C2 -164.41(17) . . . . ?
C22 N2 B1 N1 145.25(14) . . . . ?
C22 N2 B1 C28 22.0(2) . . . . ?
C22 N2 B1 C34 -89.74(18) . . . . ?
C22 C27 C26 C25 0.5(3) . . . . ?
C21 C16 C17 C18 0.8(3) . . . . ?
C21 C20 C19 C18 -0.3(3) . . . . ?
C35 C29 C30 C31 -178.63(17) . . . . ?
C35 C34 C39 C38 0.9(3) . . . . ?
C35 C34 B1 N1 -122.15(15) . . . . ?
C35 C34 B1 N2 118.81(16) . . . . ?
C35 C34 B1 C28 -2.55(17) . . . . ?
C35 C36 C37 C38 -0.2(3) . . . . ?
C10 C15 C14 C13 -1.0(3) . . . . ?
C10 C3 C2 C1 -172.25(17) . . . . ?
C10 C11 C12 C13 -1.1(3) . . . . ?
C16 N1 C1 C4 -6.3(2) . . . . ?
C16 N1 C1 C2 171.94(17) . . . . ?
C16 N1 B1 N2 -148.48(14) . . . . ?
C16 N1 B1 C28 -23.0(2) . . . . ?
C16 N1 B1 C34 89.79(19) . . . . ?
C16 C21 C20 C19 0.9(3) . . . . ?
C16 C17 C18 C19 -0.2(3) . . . . ?
C28 C29 C30 C31 0.2(3) . . . . ?
C28 C33 C32 C31 1.0(3) . . . . ?
C29 C35 C34 C39 178.12(15) . . . . ?
C29 C35 C34 B1 4.39(18) . . . . ?
C29 C35 C36 C37 -178.07(17) . . . . ?
C29 C28 C33 C32 -1.1(3) . . . . ?
C29 C28 B1 N1 122.15(15) . . . . ?
C29 C28 B1 N2 -117.98(16) . . . . ?
C29 C28 B1 C34 -0.17(17) . . . . ?
C29 C30 C31 C32 -0.3(3) . . . . ?
C34 C35 C29 C28 -4.62(19) . . . . ?
C34 C35 C29 C30 174.34(17) . . . . ?
C34 C35 C36 C37 -0.6(3) . . . . ?
C34 C39 C38 C37 -1.8(3) . . . . ?
C5 C6 C7 C8 2.5(3) . . . . ?
C5 C4 C9 C8 2.0(3) . . . . ?
C17 C18 C19 C20 -0.1(3) . . . . ?
C24 C25 C26 C27 -1.3(3) . . . . ?
C33 C28 C29 C35 179.50(15) . . . . ?
C33 C28 C29 C30 0.5(2) . . . . ?
C33 C28 B1 N1 -54.0(2) . . . . ?
C33 C28 B1 N2 65.9(2) . . . . ?
C33 C28 B1 C34 -176.31(18) . . . . ?
C33 C32 C31 C30 -0.3(3) . . . . ?
C39 C34 B1 N1 65.4(3) . . . . ?
C39 C34 B1 N2 -53.7(2) . . . . ?
C39 C34 B1 C28 -175.04(18) . . . . ?
C39 C38 C37 C36 1.4(3) . . . . ?
C23 C22 C27 C26 0.6(2) . . . . ?
C23 C24 C25 C26 1.0(3) . . . . ?
C20 C21 C16 N1 179.67(15) . . . . ?
C20 C21 C16 C17 -1.2(3) . . . . ?
C1 N1 C16 C21 -61.9(2) . . . . ?
C1 N1 C16 C17 118.98(19) . . . . ?
C1 N1 B1 N2 33.3(2) . . . . ?
C1 N1 B1 C28 158.83(15) . . . . ?
C1 N1 B1 C34 -88.38(19) . . . . ?
C1 C4 C9 C8 -178.04(17) . . . . ?
C6 C5 C4 C1 -179.87(17) . . . . ?
C6 C5 C4 C9 0.1(3) . . . . ?
C6 C7 C8 C9 -0.5(3) . . . . ?
C27 C22 C23 C24 -0.9(2) . . . . ?
C36 C35 C29 C28 173.03(17) . . . . ?
C36 C35 C29 C30 -8.0(3) . . . . ?
C36 C35 C34 C39 0.3(3) . . . . ?
C36 C35 C34 B1 -173.43(16) . . . . ?
C15 C10 C3 N2 39.6(3) . . . . ?
C15 C10 C3 C2 -137.34(19) . . . . ?
C15 C10 C11 C12 0.5(3) . . . . ?
C15 C14 C13 C12 0.4(3) . . . . ?
C3 N2 C22 C23 -124.02(17) . . . . ?
C3 N2 C22 C27 58.7(2) . . . . ?
C3 N2 B1 N1 -38.0(2) . . . . ?
C3 N2 B1 C28 -161.25(15) . . . . ?
C3 N2 B1 C34 87.06(18) . . . . ?
C3 C10 C15 C14 174.40(17) . . . . ?
C3 C10 C11 C12 -173.45(19) . . . . ?
C4 C5 C6 C7 -2.4(3) . . . . ?
C4 C1 C2 C3 162.73(18) . . . . ?
C4 C9 C8 C7 -1.8(3) . . . . ?
C2 C1 C4 C5 121.8(2) . . . . ?
C2 C1 C4 C9 -58.1(3) . . . . ?
C11 C10 C15 C14 0.5(3) . . . . ?
C11 C10 C3 N2 -146.53(19) . . . . ?
C11 C10 C3 C2 36.5(3) . . . . ?
C25 C24 C23 C22 0.1(3) . . . . ?
C14 C13 C12 C11 0.6(3) . . . . ?
B1 N1 C16 C21 119.96(18) . . . . ?
B1 N1 C16 C17 -59.2(2) . . . . ?
B1 N1 C1 C4 171.86(17) . . . . ?
B1 N1 C1 C2 -9.9(3) . . . . ?
B1 N2 C22 C23 52.7(2) . . . . ?
B1 N2 C22 C27 -124.52(17) . . . . ?
B1 N2 C3 C10 -158.02(16) . . . . ?
B1 N2 C3 C2 18.9(2) . . . . ?
B1 C28 C29 C35 2.76(18) . . . . ?
B1 C28 C29 C30 -176.28(15) . . . . ?
B1 C28 C33 C32 174.79(17) . . . . ?
B1 C34 C39 C38 172.84(19) . . . . ?
